data_4135535
loop_
_publ_author_name
'Li, Jun'
'Daniliuc, Constantin G.'
'Kartha, Kalathil K.'
'Fern\'andez, Gustavo'
'Kehr, Gerald'
'Erker, Gerhard'

_publ_section_title
;
 Introducing the Dihydro-1,3-azaboroles: Convenient Entry by a
 Three-Component Reaction, Synthetic and Photophysical Application
;
_journal_name_full 'Journal of the American Chemical Society'
_journal_paper_doi 10.1021/jacs.0c12236
_journal_year 2021
_chemical_formula_sum 'C47 H56 B F9 N P'
_chemical_formula_weight 847.70
_space_group_crystal_system monoclinic
_space_group_IT_number 14
_space_group_name_Hall '-P 2ybc'
_space_group_name_H-M_alt 'P 1 21/c 1'
_atom_sites_solution_hydrogens geom
_audit_creation_method 'APEX3 v2016.1-0'
_cell_angle_alpha 90
_cell_angle_beta 101.2410(10)
_cell_angle_gamma 90
_cell_formula_units_Z 4
_cell_length_a 13.2994(6)
_cell_length_b 12.6152(6)
_cell_length_c 26.6795(11)
_cell_measurement_reflns_used 9883
_cell_measurement_temperature 105.(2)
_cell_measurement_theta_max 27.4989
_cell_measurement_theta_min 2.2459
_cell_volume 4390.3(3)
_computing_cell_refinement 'SAINT V8.37A (Bruker AXS Inc., 2015)'
_computing_data_collection
;

APEX3 v2016.1-0 (Bruker AXS Inc., 2016)
;
_computing_data_reduction 'SAINT V8.37A (Bruker AXS Inc., 2015)'
_computing_molecular_graphics 'XP (Sheldrick, 2014)'
_computing_publication_material 'SHELXL-2014/7 (Sheldrick, 2014)'
_computing_structure_refinement 'SHELXL-2014/7 (Sheldrick, 2014)'
_computing_structure_solution 'SHELXL-2014/7 (Sheldrick, 2014)'
_diffrn_ambient_temperature 105.(2)
_diffrn_detector_area_resol_mean 10.4167
_diffrn_measured_fraction_theta_full 0.999
_diffrn_measured_fraction_theta_max 0.999
_diffrn_measurement_device_type 'Bruker D8 Venture PHOTON 100 CMOS'
_diffrn_measurement_method 'omega and phi scans'
_diffrn_radiation_monochromator 'MX mirror'
_diffrn_radiation_type 'Mo K\a'
_diffrn_radiation_wavelength 0.71073
_diffrn_reflns_av_R_equivalents 0.0600
_diffrn_reflns_av_unetI/netI 0.0352
_diffrn_reflns_limit_h_max 16
_diffrn_reflns_limit_h_min -16
_diffrn_reflns_limit_k_max 15
_diffrn_reflns_limit_k_min -15
_diffrn_reflns_limit_l_max 33
_diffrn_reflns_limit_l_min -33
_diffrn_reflns_number 89324
_diffrn_reflns_theta_full 26.73
_diffrn_reflns_theta_max 26.73
_diffrn_reflns_theta_min 2.24
_diffrn_source 'Mo ImS'
_diffrn_source_type 'micro focus tube'
_exptl_absorpt_coefficient_mu 0.134
_exptl_absorpt_correction_T_max 0.99
_exptl_absorpt_correction_T_min 0.94
_exptl_absorpt_correction_type multi-scan
_exptl_absorpt_process_details
;
Bruker AXS (2014). SADABS, Version 2014/5, Bruker AXS Inc., Madison, Wisconsin,
USA.
;
_exptl_crystal_colour red
_exptl_crystal_density_diffrn 1.283
_exptl_crystal_density_method 'not measured'
_exptl_crystal_description prism
_exptl_crystal_F_000 1784
_exptl_crystal_size_max 0.204
_exptl_crystal_size_mid 0.160
_exptl_crystal_size_min 0.071
_refine_diff_density_max 0.469
_refine_diff_density_min -0.392
_refine_ls_extinction_method none
_refine_ls_goodness_of_fit_ref 1.044
_refine_ls_hydrogen_treatment constr
_refine_ls_matrix_type full
_refine_ls_number_parameters 545
_refine_ls_number_reflns 9311
_refine_ls_number_restraints 54
_refine_ls_restrained_S_all 1.047
_refine_ls_R_factor_all 0.0758
_refine_ls_R_factor_gt 0.0536
_refine_ls_shift/su_max 0.001
_refine_ls_shift/su_mean 0.000
_refine_ls_structure_factor_coef Fsqd
_refine_ls_weighting_details 'w=1/[\s^2^(Fo^2^)+(0.0469P)^2^+4.8728P] where P=(Fo^2^+2Fc^2^)/3'
_refine_ls_weighting_scheme calc
_refine_ls_wR_factor_gt 0.1163
_refine_ls_wR_factor_ref 0.1261
_reflns_number_gt 7230
_reflns_number_total 9311
_reflns_threshold_expression 'I > 2\s(I)'
_cod_data_source_file ja0c12236_si_003.cif
_cod_data_source_block erk9226
_cod_database_code 4135535

loop_
_space_group_symop_operation_xyz
'x, y, z'
'-x, y+1/2, -z+1/2'
'-x, -y, -z'
'x, -y-1/2, z-1/2'

loop_
_atom_site_type_symbol
_atom_site_label
_atom_site_fract_x
_atom_site_fract_y
_atom_site_fract_z
_atom_site_U_iso_or_equiv
_atom_site_adp_type
_atom_site_calc_flag
_atom_site_refinement_flags_adp
_atom_site_refinement_flags_occupancy
_atom_site_refinement_flags_posn
_atom_site_occupancy
_atom_site_disorder_assembly
_atom_site_disorder_group
N N1 0.54436(12) 0.57642(15) 0.65464(6) 0.0182(4) Uani d . . . 1 . .
P P1 0.26395(4) 0.53623(4) 0.69034(2) 0.01335(12) Uani d . . . 1 . .
B B1 0.37585(17) 0.61373(18) 0.60895(8) 0.0143(4) Uani d . . . 1 . .
C C2 0.37138(14) 0.55873(15) 0.65818(7) 0.0131(4) Uani d . . . 1 . .
C C1 0.47548(16) 0.54656(18) 0.68443(7) 0.0210(5) Uani d . . . 1 . .
C C4 0.51201(15) 0.52617(16) 0.74200(7) 0.0156(4) Uani d . . . 1 . .
C C7 0.46148(18) 0.4260(2) 0.75866(9) 0.0323(6) Uani d . . . 1 . .
H H7A 0.4883 0.4126 0.795 0.048 Uiso calc U . R 1 . .
H H7B 0.4769 0.3653 0.7385 0.048 Uiso calc U . R 1 . .
H H7C 0.3871 0.4363 0.7531 0.048 Uiso calc U . R 1 . .
C C5 0.48100(18) 0.6230(2) 0.76980(9) 0.0302(5) Uani d . . . 1 . .
H H5A 0.5124 0.6866 0.7584 0.045 Uiso calc U . R 1 . .
H H5B 0.5045 0.6141 0.8067 0.045 Uiso calc U . R 1 . .
H H5C 0.4062 0.6303 0.7621 0.045 Uiso calc U . R 1 . .
C C6 0.62814(15) 0.51275(18) 0.76043(8) 0.0209(5) Uani d . . . 1 . .
H H6A 0.6635 0.5762 0.7516 0.031 Uiso calc U . R 1 . .
H H6B 0.6517 0.4507 0.7439 0.031 Uiso calc U . R 1 . .
H H6C 0.6433 0.5029 0.7976 0.031 Uiso calc U . R 1 . .
C C3 0.49214(15) 0.62013(17) 0.60679(7) 0.0182(4) Uani d . . . 1 . .
H H3A 0.5072 0.5783 0.5777 0.022 Uiso calc U . R 1 . .
H H3B 0.5132 0.6945 0.6031 0.022 Uiso calc U . R 1 . .
C C11 0.15693(15) 0.61249(16) 0.65247(7) 0.0148(4) Uani d . . . 1 . .
C C12 0.09517(15) 0.58030(16) 0.60559(8) 0.0167(4) Uani d . . . 1 . .
C C13 0.01538(16) 0.64542(17) 0.58168(8) 0.0218(5) Uani d . . . 1 . .
H H13 -0.0254 0.6231 0.5502 0.026 Uiso calc U . R 1 . .
C C14 -0.00655(16) 0.74157(18) 0.60224(9) 0.0241(5) Uani d . . . 1 . .
C C15 0.05266(16) 0.77140(17) 0.64868(9) 0.0227(5) Uani d . . . 1 . .
H H15 0.0379 0.8366 0.6636 0.027 Uiso calc U . R 1 . .
C C16 0.13322(16) 0.70919(16) 0.67444(8) 0.0188(4) Uani d . . . 1 . .
C C17 0.11000(16) 0.47636(17) 0.58016(8) 0.0206(4) Uani d . . . 1 . .
H H17A 0.1835 0.4622 0.5835 0.031 Uiso calc U . R 1 . .
H H17B 0.0778 0.48 0.5439 0.031 Uiso calc U . R 1 . .
H H17C 0.0784 0.4192 0.5966 0.031 Uiso calc U . R 1 . .
C C18 -0.09433(19) 0.8098(2) 0.57600(11) 0.0382(6) Uani d . . . 1 . .
H H18A -0.0844 0.8279 0.5416 0.057 Uiso calc U . R 1 . .
H H18B -0.0968 0.875 0.5957 0.057 Uiso calc U . R 1 . .
H H18C -0.1589 0.771 0.5737 0.057 Uiso calc U . R 1 . .
C C19 0.19032(18) 0.74775(18) 0.72587(8) 0.0252(5) Uani d . . . 1 . .
H H19A 0.1647 0.8179 0.7329 0.038 Uiso calc U . R 1 . .
H H19B 0.2637 0.7523 0.7254 0.038 Uiso calc U . R 1 . .
H H19C 0.1795 0.698 0.7525 0.038 Uiso calc U . R 1 . .
C C21 0.21584(14) 0.39740(15) 0.68571(7) 0.0137(4) Uani d . . . 1 . .
C C22 0.13829(15) 0.37987(16) 0.71473(7) 0.0167(4) Uani d . . . 1 . .
C C23 0.09360(16) 0.28009(17) 0.71527(8) 0.0204(5) Uani d . . . 1 . .
H H23 0.0395 0.2709 0.7334 0.025 Uiso calc U . R 1 . .
C C24 0.12529(16) 0.19364(17) 0.69021(8) 0.0202(4) Uani d . . . 1 . .
C C25 0.20387(16) 0.21002(16) 0.66414(7) 0.0181(4) Uani d . . . 1 . .
H H25 0.2281 0.1514 0.6475 0.022 Uiso calc U . R 1 . .
C C26 0.24931(15) 0.30887(16) 0.66113(7) 0.0151(4) Uani d . . . 1 . .
C C27 0.10373(16) 0.46527(18) 0.74722(8) 0.0227(5) Uani d . . . 1 . .
H H27A 0.0524 0.4361 0.7653 0.034 Uiso calc U . R 1 . .
H H27B 0.0736 0.5241 0.7254 0.034 Uiso calc U . R 1 . .
H H27C 0.1627 0.491 0.7722 0.034 Uiso calc U . R 1 . .
C C28 0.07721(19) 0.08597(19) 0.69159(9) 0.0300(5) Uani d . . . 1 . .
H H28A 0.0904 0.0434 0.6628 0.045 Uiso calc U . R 1 . .
H H28B 0.0031 0.0939 0.6891 0.045 Uiso calc U . R 1 . .
H H28C 0.1068 0.0505 0.7238 0.045 Uiso calc U . R 1 . .
C C29 0.33207(17) 0.31184(17) 0.62986(9) 0.0245(5) Uani d . . . 1 . .
H H29A 0.3864 0.2615 0.644 0.037 Uiso calc U . R 1 . .
H H29B 0.3608 0.3835 0.6307 0.037 Uiso calc U . R 1 . .
H H29C 0.3029 0.2924 0.5944 0.037 Uiso calc U . R 1 . .
C C31 0.29395(15) 0.66773(16) 0.56469(7) 0.0145(4) Uani d . . . 1 . .
C C32 0.25607(16) 0.61724(16) 0.51744(7) 0.0171(4) Uani d . . . 1 . .
C C33 0.18143(16) 0.66233(17) 0.47974(8) 0.0209(5) Uani d . . . 1 . .
H H33 0.157 0.6249 0.4489 0.025 Uiso calc U . R 1 . .
C C34 0.14278(17) 0.76140(17) 0.48703(8) 0.0220(5) Uani d . . . 1 . .
C C35 0.18245(16) 0.81761(17) 0.53106(8) 0.0198(4) Uani d . . . 1 . .
H H35 0.1587 0.8873 0.5356 0.024 Uiso calc U . R 1 . .
C C36 0.25692(15) 0.77191(16) 0.56845(7) 0.0156(4) Uani d . . . 1 . .
C C37 0.30184(17) 0.51603(17) 0.50258(7) 0.0209(4) Uani d . . . 1 . .
C C38 0.0602(2) 0.8085(2) 0.44719(9) 0.0327(6) Uani d . . . 1 . .
C C39 0.30526(16) 0.84542(16) 0.61077(8) 0.0186(4) Uani d . . . 1 . .
C C41 0.65122(15) 0.55031(18) 0.65834(7) 0.0191(4) Uani d . . . 1 . .
C C42 0.72328(16) 0.63237(19) 0.66661(8) 0.0233(5) Uani d . . . 1 . .
C C43 0.82542(17) 0.6064(2) 0.66661(8) 0.0297(6) Uani d . . . 1 . .
H H43 0.8759 0.6606 0.672 0.036 Uiso calc U . R 1 . .
C C44 0.85437(17) 0.5039(2) 0.65892(8) 0.0333(6) Uani d . . . 1 . .
H H44 0.9243 0.4882 0.6592 0.04 Uiso calc U . R 1 . .
C C45 0.78242(18) 0.4237(2) 0.65080(8) 0.0296(5) Uani d . . . 1 . .
H H45 0.8033 0.353 0.646 0.036 Uiso calc U . R 1 . .
C C46 0.67903(16) 0.44609(19) 0.64957(8) 0.0239(5) Uani d . . . 1 . .
C C47 0.69404(19) 0.74406(19) 0.67744(10) 0.0321(6) Uani d . . . 1 . .
H H47A 0.6422 0.7701 0.6488 0.048 Uiso calc U . R 1 . .
H H47B 0.7548 0.7896 0.6817 0.048 Uiso calc U . R 1 . .
H H47C 0.6661 0.7452 0.7088 0.048 Uiso calc U . R 1 . .
C C48 0.6009(2) 0.3589(2) 0.63878(10) 0.0344(6) Uani d . . . 1 . .
H H48A 0.5728 0.345 0.6695 0.052 Uiso calc U . R 1 . .
H H48B 0.6335 0.2945 0.6291 0.052 Uiso calc U . R 1 . .
H H48C 0.5455 0.3804 0.6108 0.052 Uiso calc U . R 1 . .
C C51 0.3787(3) 0.2003(3) 0.48957(12) 0.0539(8) Uani d . . . 1 . .
H H51A 0.3478 0.1303 0.4817 0.081 Uiso calc U . R 1 . .
H H51B 0.3616 0.246 0.4594 0.081 Uiso calc U . R 1 . .
H H51C 0.3522 0.2319 0.5179 0.081 Uiso calc U . R 1 . .
C C52 0.4929(2) 0.1891(2) 0.50438(11) 0.0475(7) Uani d . . . 1 . .
H H52A 0.5233 0.2606 0.5111 0.057 Uiso calc U . R 1 . .
H H52B 0.5188 0.1587 0.4751 0.057 Uiso calc U . R 1 . .
C C53 0.5292(2) 0.1204(2) 0.55095(11) 0.0460(7) Uani d . . . 1 . .
H H53A 0.5067 0.153 0.5807 0.055 Uiso calc U . R 1 . .
H H53B 0.4958 0.0501 0.5451 0.055 Uiso calc U . R 1 . .
C C54 0.6438(3) 0.1046(3) 0.56391(12) 0.0533(8) Uani d . . . 1 . .
H H54A 0.6773 0.175 0.5676 0.064 Uiso calc U . R 1 . .
H H54B 0.6656 0.0679 0.535 0.064 Uiso calc U . R 1 . .
C C55 0.6816(3) 0.0413(3) 0.61246(14) 0.0731(11) Uani d . . . 1 . .
H H55A 0.6654 0.0797 0.6418 0.11 Uiso calc U . R 1 . .
H H55B 0.756 0.0316 0.6172 0.11 Uiso calc U . R 1 . .
H H55C 0.6479 -0.0281 0.6096 0.11 Uiso calc U . R 1 . .
F F1 0.34877(10) 0.45767(10) 0.54183(4) 0.0280(3) Uani d U . . 1 . .
F F2 0.23243(11) 0.45305(11) 0.47403(6) 0.0407(4) Uani d U . . 1 . .
F F3 0.37305(12) 0.53602(12) 0.47441(5) 0.0393(4) Uani d U . . 1 . .
F F4 -0.03332(12) 0.78117(15) 0.45366(7) 0.0565(5) Uani d U . . 1 . .
F F5 0.06443(15) 0.77454(17) 0.40063(6) 0.0657(6) Uani d U . . 1 . .
F F6 0.06186(17) 0.91268(13) 0.44692(8) 0.0792(7) Uani d U . . 1 . .
F F7 0.37694(12) 0.90571(12) 0.59584(5) 0.0419(4) Uani d U . . 1 . .
F F8 0.23788(10) 0.91396(11) 0.62386(5) 0.0339(3) Uani d U . . 1 . .
F F9 0.35012(11) 0.79753(10) 0.65337(5) 0.0311(3) Uani d U . . 1 . .

loop_
_atom_site_aniso_label
_atom_site_aniso_U_11
_atom_site_aniso_U_22
_atom_site_aniso_U_33
_atom_site_aniso_U_12
_atom_site_aniso_U_13
_atom_site_aniso_U_23
N1 0.0111(8) 0.0288(10) 0.0142(8) -0.0027(7) 0.0009(6) 0.0045(7)
P1 0.0124(2) 0.0142(2) 0.0140(2) -0.0004(2) 0.00396(18) 0.0007(2)
B1 0.0165(11) 0.0128(11) 0.0135(10) -0.0018(9) 0.0022(8) -0.0038(8)
C2 0.0124(9) 0.0138(10) 0.0136(9) -0.0010(8) 0.0033(7) -0.0007(7)
C1 0.0160(10) 0.0336(13) 0.0137(9) -0.0011(9) 0.0035(8) -0.0021(9)
C4 0.0157(10) 0.0179(10) 0.0121(9) -0.0020(8) -0.0003(7) 0.0006(8)
C7 0.0258(13) 0.0351(14) 0.0338(13) -0.0055(11) -0.0001(10) 0.0178(11)
C5 0.0274(12) 0.0327(13) 0.0284(12) 0.0003(11) -0.0001(10) -0.0132(10)
C6 0.0181(11) 0.0278(12) 0.0145(9) -0.0006(9) -0.0025(8) 0.0047(9)
C3 0.0165(10) 0.0223(11) 0.0159(9) -0.0028(8) 0.0028(8) -0.0023(8)
C11 0.0128(10) 0.0142(10) 0.0186(9) -0.0006(8) 0.0061(8) 0.0037(8)
C12 0.0134(10) 0.0163(10) 0.0209(10) -0.0032(8) 0.0047(8) 0.0040(8)
C13 0.0145(10) 0.0231(11) 0.0265(11) -0.0031(9) 0.0010(8) 0.0058(9)
C14 0.0158(11) 0.0220(11) 0.0355(12) 0.0023(9) 0.0073(9) 0.0108(10)
C15 0.0205(11) 0.0158(11) 0.0360(12) 0.0033(9) 0.0154(10) 0.0039(9)
C16 0.0172(10) 0.0177(10) 0.0243(10) -0.0007(8) 0.0106(8) 0.0023(8)
C17 0.0206(11) 0.0194(11) 0.0192(10) -0.0036(9) -0.0024(8) -0.0004(8)
C18 0.0286(13) 0.0364(15) 0.0486(16) 0.0110(11) 0.0048(12) 0.0130(12)
C19 0.0310(13) 0.0192(11) 0.0270(11) 0.0028(9) 0.0096(10) -0.0049(9)
C21 0.0121(9) 0.0152(10) 0.0129(9) -0.0009(8) 0.0001(7) 0.0027(7)
C22 0.0129(10) 0.0216(11) 0.0146(9) 0.0010(8) 0.0008(8) 0.0048(8)
C23 0.0142(10) 0.0285(12) 0.0187(10) -0.0037(9) 0.0034(8) 0.0074(9)
C24 0.0191(11) 0.0216(11) 0.0173(10) -0.0059(9) -0.0028(8) 0.0071(8)
C25 0.0202(11) 0.0174(10) 0.0148(9) 0.0007(8) -0.0015(8) 0.0023(8)
C26 0.0150(10) 0.0164(10) 0.0132(9) -0.0001(8) 0.0006(8) 0.0034(8)
C27 0.0195(11) 0.0286(12) 0.0229(10) 0.0001(9) 0.0114(9) 0.0016(9)
C28 0.0331(13) 0.0261(13) 0.0305(12) -0.0123(10) 0.0052(10) 0.0063(10)
C29 0.0297(12) 0.0156(11) 0.0324(12) -0.0009(9) 0.0166(10) -0.0032(9)
C31 0.0139(10) 0.0176(10) 0.0127(9) -0.0035(8) 0.0043(7) 0.0013(8)
C32 0.0197(10) 0.0180(10) 0.0137(9) -0.0024(8) 0.0038(8) 0.0009(8)
C33 0.0244(11) 0.0218(11) 0.0141(9) -0.0035(9) -0.0016(8) -0.0008(8)
C34 0.0230(11) 0.0216(11) 0.0197(10) -0.0011(9) 0.0000(9) 0.0052(9)
C35 0.0223(11) 0.0155(10) 0.0212(10) 0.0013(8) 0.0037(8) 0.0033(8)
C36 0.0170(10) 0.0156(10) 0.0149(9) -0.0026(8) 0.0047(8) 0.0020(8)
C37 0.0261(11) 0.0229(11) 0.0123(9) 0.0016(9) 0.0005(8) -0.0003(8)
C38 0.0363(14) 0.0301(14) 0.0266(12) 0.0050(11) -0.0068(10) 0.0008(10)
C39 0.0215(11) 0.0150(10) 0.0194(10) -0.0016(8) 0.0041(8) 0.0019(8)
C41 0.0121(10) 0.0320(12) 0.0127(9) -0.0002(9) 0.0010(7) 0.0054(9)
C42 0.0172(11) 0.0372(13) 0.0145(10) -0.0059(10) 0.0009(8) 0.0074(9)
C43 0.0163(11) 0.0525(16) 0.0197(11) -0.0093(11) 0.0020(9) 0.0048(11)
C44 0.0140(11) 0.0682(19) 0.0180(11) 0.0042(11) 0.0038(9) 0.0026(11)
C45 0.0247(12) 0.0472(15) 0.0177(10) 0.0094(11) 0.0060(9) 0.0007(10)
C46 0.0201(11) 0.0377(14) 0.0139(10) -0.0004(10) 0.0030(8) 0.0020(9)
C47 0.0272(13) 0.0318(13) 0.0353(13) -0.0103(11) 0.0012(10) 0.0070(11)
C48 0.0345(14) 0.0352(14) 0.0344(13) -0.0039(11) 0.0090(11) -0.0056(11)
C51 0.065(2) 0.0503(19) 0.0512(18) -0.0067(16) 0.0237(16) -0.0130(15)
C52 0.063(2) 0.0390(16) 0.0473(16) -0.0100(15) 0.0262(15) -0.0053(13)
C53 0.072(2) 0.0286(14) 0.0452(16) -0.0126(14) 0.0319(15) -0.0070(12)
C54 0.072(2) 0.0420(17) 0.0557(18) 0.0051(16) 0.0362(17) -0.0032(14)
C55 0.108(3) 0.060(2) 0.061(2) 0.022(2) 0.038(2) 0.0095(18)
F1 0.0418(8) 0.0217(7) 0.0181(6) 0.0100(6) -0.0002(5) 0.0001(5)
F2 0.0409(9) 0.0299(8) 0.0423(8) 0.0037(7) -0.0140(7) -0.0208(7)
F3 0.0529(9) 0.0359(8) 0.0371(8) 0.0111(7) 0.0287(7) 0.0037(7)
F4 0.0301(9) 0.0767(13) 0.0546(10) 0.0105(9) -0.0120(7) 0.0124(9)
F5 0.0723(12) 0.0966(15) 0.0207(8) 0.0431(11) -0.0092(8) 0.0064(8)
F6 0.1002(16) 0.0260(9) 0.0811(13) 0.0033(9) -0.0570(12) 0.0145(9)
F7 0.0487(9) 0.0426(9) 0.0388(8) -0.0319(7) 0.0192(7) -0.0138(7)
F8 0.0335(8) 0.0292(8) 0.0351(7) 0.0094(6) -0.0027(6) -0.0151(6)
F9 0.0441(8) 0.0195(7) 0.0217(6) -0.0012(6) -0.0129(6) -0.0026(5)

loop_
_atom_type_symbol
_atom_type_description
_atom_type_scat_dispersion_real
_atom_type_scat_dispersion_imag
_atom_type_scat_source
C C 0.0033 0.0016 'International Tables Vol C Tables 4.2.6.8 and 6.1.1.4'
H H 0.0000 0.0000 'International Tables Vol C Tables 4.2.6.8 and 6.1.1.4'
B B 0.0013 0.0007 'International Tables Vol C Tables 4.2.6.8 and 6.1.1.4'
N N 0.0061 0.0033 'International Tables Vol C Tables 4.2.6.8 and 6.1.1.4'
F F 0.0171 0.0103 'International Tables Vol C Tables 4.2.6.8 and 6.1.1.4'
P P 0.1023 0.0942 'International Tables Vol C Tables 4.2.6.8 and 6.1.1.4'

loop_
_geom_angle_atom_site_label_1
_geom_angle_atom_site_label_2
_geom_angle_atom_site_label_3
_geom_angle_site_symmetry_1
_geom_angle_site_symmetry_3
_geom_angle
_geom_angle_publ_flag
C1 N1 C3 . . 110.89(16) ?
C1 N1 C41 . . 130.93(17) ?
C3 N1 C41 . . 116.52(16) ?
C2 P1 C11 . . 104.60(9) ?
C2 P1 C21 . . 113.92(9) ?
C11 P1 C21 . . 103.63(9) ?
C2 B1 C3 . . 105.40(17) ?
C2 B1 C31 . . 135.19(18) ?
C3 B1 C31 . . 119.29(17) ?
C1 C2 B1 . . 106.18(17) ?
C1 C2 P1 . . 121.57(14) ?
B1 C2 P1 . . 130.75(15) ?
N1 C1 C2 . . 112.13(17) ?
N1 C1 C4 . . 120.35(17) ?
C2 C1 C4 . . 126.33(17) ?
C5 C4 C6 . . 106.41(17) ?
C5 C4 C7 . . 110.01(18) ?
C6 C4 C7 . . 106.61(17) ?
C5 C4 C1 . . 106.77(17) ?
C6 C4 C1 . . 116.10(17) ?
C7 C4 C1 . . 110.80(17) ?
C4 C7 H7A . . 109.5 ?
C4 C7 H7B . . 109.5 ?
H7A C7 H7B . . 109.5 ?
C4 C7 H7C . . 109.5 ?
H7A C7 H7C . . 109.5 ?
H7B C7 H7C . . 109.5 ?
C4 C5 H5A . . 109.5 ?
C4 C5 H5B . . 109.5 ?
H5A C5 H5B . . 109.5 ?
C4 C5 H5C . . 109.5 ?
H5A C5 H5C . . 109.5 ?
H5B C5 H5C . . 109.5 ?
C4 C6 H6A . . 109.5 ?
C4 C6 H6B . . 109.5 ?
H6A C6 H6B . . 109.5 ?
C4 C6 H6C . . 109.5 ?
H6A C6 H6C . . 109.5 ?
H6B C6 H6C . . 109.5 ?
N1 C3 B1 . . 104.93(16) ?
N1 C3 H3A . . 110.8 ?
B1 C3 H3A . . 110.8 ?
N1 C3 H3B . . 110.8 ?
B1 C3 H3B . . 110.8 ?
H3A C3 H3B . . 108.8 ?
C16 C11 C12 . . 118.39(18) ?
C16 C11 P1 . . 115.63(15) ?
C12 C11 P1 . . 125.91(15) ?
C13 C12 C11 . . 119.61(19) ?
C13 C12 C17 . . 117.48(18) ?
C11 C12 C17 . . 122.90(18) ?
C14 C13 C12 . . 122.3(2) ?
C14 C13 H13 . . 118.8 ?
C12 C13 H13 . . 118.8 ?
C15 C14 C13 . . 117.7(2) ?
C15 C14 C18 . . 120.9(2) ?
C13 C14 C18 . . 121.3(2) ?
C14 C15 C16 . . 122.4(2) ?
C14 C15 H15 . . 118.8 ?
C16 C15 H15 . . 118.8 ?
C15 C16 C11 . . 119.49(19) ?
C15 C16 C19 . . 117.84(19) ?
C11 C16 C19 . . 122.65(19) ?
C12 C17 H17A . . 109.5 ?
C12 C17 H17B . . 109.5 ?
H17A C17 H17B . . 109.5 ?
C12 C17 H17C . . 109.5 ?
H17A C17 H17C . . 109.5 ?
H17B C17 H17C . . 109.5 ?
C14 C18 H18A . . 109.5 ?
C14 C18 H18B . . 109.5 ?
H18A C18 H18B . . 109.5 ?
C14 C18 H18C . . 109.5 ?
H18A C18 H18C . . 109.5 ?
H18B C18 H18C . . 109.5 ?
C16 C19 H19A . . 109.5 ?
C16 C19 H19B . . 109.5 ?
H19A C19 H19B . . 109.5 ?
C16 C19 H19C . . 109.5 ?
H19A C19 H19C . . 109.5 ?
H19B C19 H19C . . 109.5 ?
C26 C21 C22 . . 117.25(18) ?
C26 C21 P1 . . 129.85(15) ?
C22 C21 P1 . . 112.75(14) ?
C23 C22 C21 . . 120.13(19) ?
C23 C22 C27 . . 117.43(18) ?
C21 C22 C27 . . 122.40(18) ?
C24 C23 C22 . . 122.36(19) ?
C24 C23 H23 . . 118.8 ?
C22 C23 H23 . . 118.8 ?
C25 C24 C23 . . 117.16(19) ?
C25 C24 C28 . . 121.0(2) ?
C23 C24 C28 . . 121.8(2) ?
C24 C25 C26 . . 122.8(2) ?
C24 C25 H25 . . 118.6 ?
C26 C25 H25 . . 118.6 ?
C25 C26 C21 . . 120.11(18) ?
C25 C26 C29 . . 115.20(18) ?
C21 C26 C29 . . 124.67(18) ?
C22 C27 H27A . . 109.5 ?
C22 C27 H27B . . 109.5 ?
H27A C27 H27B . . 109.5 ?
C22 C27 H27C . . 109.5 ?
H27A C27 H27C . . 109.5 ?
H27B C27 H27C . . 109.5 ?
C24 C28 H28A . . 109.5 ?
C24 C28 H28B . . 109.5 ?
H28A C28 H28B . . 109.5 ?
C24 C28 H28C . . 109.5 ?
H28A C28 H28C . . 109.5 ?
H28B C28 H28C . . 109.5 ?
C26 C29 H29A . . 109.5 ?
C26 C29 H29B . . 109.5 ?
H29A C29 H29B . . 109.5 ?
C26 C29 H29C . . 109.5 ?
H29A C29 H29C . . 109.5 ?
H29B C29 H29C . . 109.5 ?
C36 C31 C32 . . 114.41(18) ?
C36 C31 B1 . . 122.80(17) ?
C32 C31 B1 . . 122.73(18) ?
C33 C32 C31 . . 122.73(19) ?
C33 C32 C37 . . 115.24(18) ?
C31 C32 C37 . . 121.75(18) ?
C34 C33 C32 . . 120.14(19) ?
C34 C33 H33 . . 119.9 ?
C32 C33 H33 . . 119.9 ?
C33 C34 C35 . . 119.50(19) ?
C33 C34 C38 . . 120.2(2) ?
C35 C34 C38 . . 120.3(2) ?
C34 C35 C36 . . 119.8(2) ?
C34 C35 H35 . . 120.1 ?
C36 C35 H35 . . 120.1 ?
C35 C36 C31 . . 123.04(18) ?
C35 C36 C39 . . 115.10(18) ?
C31 C36 C39 . . 121.48(18) ?
F1 C37 F2 . . 106.56(17) ?
F1 C37 F3 . . 105.68(17) ?
F2 C37 F3 . . 106.05(17) ?
F1 C37 C32 . . 114.51(16) ?
F2 C37 C32 . . 112.67(18) ?
F3 C37 C32 . . 110.78(17) ?
F6 C38 F5 . . 108.3(2) ?
F6 C38 F4 . . 106.0(2) ?
F5 C38 F4 . . 104.4(2) ?
F6 C38 C34 . . 113.0(2) ?
F5 C38 C34 . . 112.2(2) ?
F4 C38 C34 . . 112.3(2) ?
F9 C39 F7 . . 106.68(17) ?
F9 C39 F8 . . 106.47(16) ?
F7 C39 F8 . . 105.19(17) ?
F9 C39 C36 . . 114.74(17) ?
F7 C39 C36 . . 110.58(16) ?
F8 C39 C36 . . 112.56(17) ?
C46 C41 C42 . . 121.8(2) ?
C46 C41 N1 . . 119.49(19) ?
C42 C41 N1 . . 118.5(2) ?
C43 C42 C41 . . 117.5(2) ?
C43 C42 C47 . . 120.5(2) ?
C41 C42 C47 . . 121.9(2) ?
C44 C43 C42 . . 121.4(2) ?
C44 C43 H43 . . 119.3 ?
C42 C43 H43 . . 119.3 ?
C43 C44 C45 . . 120.5(2) ?
C43 C44 H44 . . 119.8 ?
C45 C44 H44 . . 119.8 ?
C44 C45 C46 . . 120.3(2) ?
C44 C45 H45 . . 119.9 ?
C46 C45 H45 . . 119.9 ?
C41 C46 C45 . . 118.5(2) ?
C41 C46 C48 . . 121.7(2) ?
C45 C46 C48 . . 119.8(2) ?
C42 C47 H47A . . 109.5 ?
C42 C47 H47B . . 109.5 ?
H47A C47 H47B . . 109.5 ?
C42 C47 H47C . . 109.5 ?
H47A C47 H47C . . 109.5 ?
H47B C47 H47C . . 109.5 ?
C46 C48 H48A . . 109.5 ?
C46 C48 H48B . . 109.5 ?
H48A C48 H48B . . 109.5 ?
C46 C48 H48C . . 109.5 ?
H48A C48 H48C . . 109.5 ?
H48B C48 H48C . . 109.5 ?
C52 C51 H51A . . 109.5 ?
C52 C51 H51B . . 109.5 ?
H51A C51 H51B . . 109.5 ?
C52 C51 H51C . . 109.5 ?
H51A C51 H51C . . 109.5 ?
H51B C51 H51C . . 109.5 ?
C51 C52 C53 . . 114.5(3) ?
C51 C52 H52A . . 108.6 ?
C53 C52 H52A . . 108.6 ?
C51 C52 H52B . . 108.6 ?
C53 C52 H52B . . 108.6 ?
H52A C52 H52B . . 107.6 ?
C54 C53 C52 . . 114.2(2) ?
C54 C53 H53A . . 108.7 ?
C52 C53 H53A . . 108.7 ?
C54 C53 H53B . . 108.7 ?
C52 C53 H53B . . 108.7 ?
H53A C53 H53B . . 107.6 ?
C53 C54 C55 . . 114.6(3) ?
C53 C54 H54A . . 108.6 ?
C55 C54 H54A . . 108.6 ?
C53 C54 H54B . . 108.6 ?
C55 C54 H54B . . 108.6 ?
H54A C54 H54B . . 107.6 ?
C54 C55 H55A . . 109.5 ?
C54 C55 H55B . . 109.5 ?
H55A C55 H55B . . 109.5 ?
C54 C55 H55C . . 109.5 ?
H55A C55 H55C . . 109.5 ?
H55B C55 H55C . . 109.5 ?

loop_
_geom_bond_atom_site_label_1
_geom_bond_atom_site_label_2
_geom_bond_site_symmetry_2
_geom_bond_distance
_geom_bond_publ_flag
N1 C1 . 1.377(3) ?
N1 C3 . 1.439(2) ?
N1 C41 . 1.443(3) ?
P1 C2 . 1.8265(19) ?
P1 C11 . 1.847(2) ?
P1 C21 . 1.860(2) ?
B1 C2 . 1.497(3) ?
B1 C3 . 1.561(3) ?
B1 C31 . 1.595(3) ?
C2 C1 . 1.433(3) ?
C1 C4 . 1.540(3) ?
C4 C5 . 1.527(3) ?
C4 C6 . 1.536(3) ?
C4 C7 . 1.537(3) ?
C7 H7A . 0.98 ?
C7 H7B . 0.98 ?
C7 H7C . 0.98 ?
C5 H5A . 0.98 ?
C5 H5B . 0.98 ?
C5 H5C . 0.98 ?
C6 H6A . 0.98 ?
C6 H6B . 0.98 ?
C6 H6C . 0.98 ?
C3 H3A . 0.99 ?
C3 H3B . 0.99 ?
C11 C16 . 1.415(3) ?
C11 C12 . 1.415(3) ?
C12 C13 . 1.394(3) ?
C12 C17 . 1.507(3) ?
C13 C14 . 1.385(3) ?
C13 H13 . 0.95 ?
C14 C15 . 1.384(3) ?
C14 C18 . 1.509(3) ?
C15 C16 . 1.396(3) ?
C15 H15 . 0.95 ?
C16 C19 . 1.513(3) ?
C17 H17A . 0.98 ?
C17 H17B . 0.98 ?
C17 H17C . 0.98 ?
C18 H18A . 0.98 ?
C18 H18B . 0.98 ?
C18 H18C . 0.98 ?
C19 H19A . 0.98 ?
C19 H19B . 0.98 ?
C19 H19C . 0.98 ?
C21 C26 . 1.410(3) ?
C21 C22 . 1.423(3) ?
C22 C23 . 1.393(3) ?
C22 C27 . 1.509(3) ?
C23 C24 . 1.387(3) ?
C23 H23 . 0.95 ?
C24 C25 . 1.379(3) ?
C24 C28 . 1.505(3) ?
C25 C26 . 1.395(3) ?
C25 H25 . 0.95 ?
C26 C29 . 1.506(3) ?
C27 H27A . 0.98 ?
C27 H27B . 0.98 ?
C27 H27C . 0.98 ?
C28 H28A . 0.98 ?
C28 H28B . 0.98 ?
C28 H28C . 0.98 ?
C29 H29A . 0.98 ?
C29 H29B . 0.98 ?
C29 H29C . 0.98 ?
C31 C36 . 1.414(3) ?
C31 C32 . 1.415(3) ?
C32 C33 . 1.390(3) ?
C32 C37 . 1.501(3) ?
C33 C34 . 1.379(3) ?
C33 H33 . 0.95 ?
C34 C35 . 1.385(3) ?
C34 C38 . 1.494(3) ?
C35 C36 . 1.387(3) ?
C35 H35 . 0.95 ?
C36 C39 . 1.505(3) ?
C37 F1 . 1.332(2) ?
C37 F2 . 1.338(2) ?
C37 F3 . 1.343(3) ?
C38 F6 . 1.314(3) ?
C38 F5 . 1.325(3) ?
C38 F4 . 1.334(3) ?
C39 F9 . 1.322(2) ?
C39 F7 . 1.339(2) ?
C39 F8 . 1.340(2) ?
C41 C46 . 1.398(3) ?
C41 C42 . 1.399(3) ?
C42 C43 . 1.397(3) ?
C42 C47 . 1.505(3) ?
C43 C44 . 1.376(4) ?
C43 H43 . 0.95 ?
C44 C45 . 1.381(4) ?
C44 H44 . 0.95 ?
C45 C46 . 1.398(3) ?
C45 H45 . 0.95 ?
C46 C48 . 1.501(3) ?
C47 H47A . 0.98 ?
C47 H47B . 0.98 ?
C47 H47C . 0.98 ?
C48 H48A . 0.98 ?
C48 H48B . 0.98 ?
C48 H48C . 0.98 ?
C51 C52 . 1.499(4) ?
C51 H51A . 0.98 ?
C51 H51B . 0.98 ?
C51 H51C . 0.98 ?
C52 C53 . 1.515(4) ?
C52 H52A . 0.99 ?
C52 H52B . 0.99 ?
C53 C54 . 1.509(4) ?
C53 H53A . 0.99 ?
C53 H53B . 0.99 ?
C54 C55 . 1.521(5) ?
C54 H54A . 0.99 ?
C54 H54B . 0.99 ?
C55 H55A . 0.98 ?
C55 H55B . 0.98 ?
C55 H55C . 0.98 ?

loop_
_geom_torsion_atom_site_label_1
_geom_torsion_atom_site_label_2
_geom_torsion_atom_site_label_3
_geom_torsion_atom_site_label_4
_geom_torsion_site_symmetry_1
_geom_torsion_site_symmetry_2
_geom_torsion_site_symmetry_3
_geom_torsion_site_symmetry_4
_geom_torsion
_geom_torsion_publ_flag
C3 B1 C2 C1 . . . . 6.3(2) ?
C31 B1 C2 C1 . . . . -169.5(2) ?
C3 B1 C2 P1 . . . . 172.12(15) ?
C31 B1 C2 P1 . . . . -3.6(4) ?
C11 P1 C2 C1 . . . . 157.08(17) ?
C21 P1 C2 C1 . . . . -90.47(18) ?
C11 P1 C2 B1 . . . . -6.9(2) ?
C21 P1 C2 B1 . . . . 105.54(19) ?
C3 N1 C1 C2 . . . . 4.9(3) ?
C41 N1 C1 C2 . . . . -159.6(2) ?
C3 N1 C1 C4 . . . . -163.46(19) ?
C41 N1 C1 C4 . . . . 32.1(3) ?
B1 C2 C1 N1 . . . . -7.1(2) ?
P1 C2 C1 N1 . . . . -174.53(15) ?
B1 C2 C1 C4 . . . . 160.4(2) ?
P1 C2 C1 C4 . . . . -7.0(3) ?
N1 C1 C4 C5 . . . . 103.2(2) ?
C2 C1 C4 C5 . . . . -63.4(3) ?
N1 C1 C4 C6 . . . . -15.2(3) ?
C2 C1 C4 C6 . . . . 178.2(2) ?
N1 C1 C4 C7 . . . . -137.0(2) ?
C2 C1 C4 C7 . . . . 56.4(3) ?
C1 N1 C3 B1 . . . . -0.6(2) ?
C41 N1 C3 B1 . . . . 166.34(17) ?
C2 B1 C3 N1 . . . . -3.6(2) ?
C31 B1 C3 N1 . . . . 172.97(17) ?
C2 P1 C11 C16 . . . . -103.89(15) ?
C21 P1 C11 C16 . . . . 136.49(15) ?
C2 P1 C11 C12 . . . . 79.26(18) ?
C21 P1 C11 C12 . . . . -40.37(19) ?
C16 C11 C12 C13 . . . . 1.9(3) ?
P1 C11 C12 C13 . . . . 178.71(15) ?
C16 C11 C12 C17 . . . . -176.78(18) ?
P1 C11 C12 C17 . . . . 0.0(3) ?
C11 C12 C13 C14 . . . . -0.2(3) ?
C17 C12 C13 C14 . . . . 178.59(19) ?
C12 C13 C14 C15 . . . . -1.3(3) ?
C12 C13 C14 C18 . . . . -179.1(2) ?
C13 C14 C15 C16 . . . . 1.0(3) ?
C18 C14 C15 C16 . . . . 178.8(2) ?
C14 C15 C16 C11 . . . . 0.8(3) ?
C14 C15 C16 C19 . . . . -177.8(2) ?
C12 C11 C16 C15 . . . . -2.2(3) ?
P1 C11 C16 C15 . . . . -179.31(15) ?
C12 C11 C16 C19 . . . . 176.33(18) ?
P1 C11 C16 C19 . . . . -0.8(3) ?
C2 P1 C21 C26 . . . . -0.4(2) ?
C11 P1 C21 C26 . . . . 112.58(18) ?
C2 P1 C21 C22 . . . . 174.87(13) ?
C11 P1 C21 C22 . . . . -72.09(15) ?
C26 C21 C22 C23 . . . . -4.3(3) ?
P1 C21 C22 C23 . . . . 179.72(15) ?
C26 C21 C22 C27 . . . . 173.50(18) ?
P1 C21 C22 C27 . . . . -2.5(2) ?
C21 C22 C23 C24 . . . . 3.2(3) ?
C27 C22 C23 C24 . . . . -174.70(19) ?
C22 C23 C24 C25 . . . . -0.1(3) ?
C22 C23 C24 C28 . . . . 179.27(19) ?
C23 C24 C25 C26 . . . . -1.8(3) ?
C28 C24 C25 C26 . . . . 178.83(19) ?
C24 C25 C26 C21 . . . . 0.5(3) ?
C24 C25 C26 C29 . . . . -178.48(19) ?
C22 C21 C26 C25 . . . . 2.5(3) ?
P1 C21 C26 C25 . . . . 177.67(15) ?
C22 C21 C26 C29 . . . . -178.58(18) ?
P1 C21 C26 C29 . . . . -3.4(3) ?
C2 B1 C31 C36 . . . . 81.3(3) ?
C3 B1 C31 C36 . . . . -94.0(2) ?
C2 B1 C31 C32 . . . . -101.8(3) ?
C3 B1 C31 C32 . . . . 82.9(2) ?
C36 C31 C32 C33 . . . . -5.8(3) ?
B1 C31 C32 C33 . . . . 177.13(19) ?
C36 C31 C32 C37 . . . . 167.84(18) ?
B1 C31 C32 C37 . . . . -9.3(3) ?
C31 C32 C33 C34 . . . . 1.5(3) ?
C37 C32 C33 C34 . . . . -172.44(19) ?
C32 C33 C34 C35 . . . . 3.1(3) ?
C32 C33 C34 C38 . . . . -178.1(2) ?
C33 C34 C35 C36 . . . . -3.1(3) ?
C38 C34 C35 C36 . . . . 178.1(2) ?
C34 C35 C36 C31 . . . . -1.6(3) ?
C34 C35 C36 C39 . . . . 171.44(19) ?
C32 C31 C36 C35 . . . . 5.8(3) ?
B1 C31 C36 C35 . . . . -177.11(19) ?
C32 C31 C36 C39 . . . . -166.78(18) ?
B1 C31 C36 C39 . . . . 10.3(3) ?
C33 C32 C37 F1 . . . . -160.90(19) ?
C31 C32 C37 F1 . . . . 25.0(3) ?
C33 C32 C37 F2 . . . . -38.9(3) ?
C31 C32 C37 F2 . . . . 147.05(19) ?
C33 C32 C37 F3 . . . . 79.7(2) ?
C31 C32 C37 F3 . . . . -94.3(2) ?
C33 C34 C38 F6 . . . . -151.9(2) ?
C35 C34 C38 F6 . . . . 26.9(3) ?
C33 C34 C38 F5 . . . . -29.0(3) ?
C35 C34 C38 F5 . . . . 149.8(2) ?
C33 C34 C38 F4 . . . . 88.3(3) ?
C35 C34 C38 F4 . . . . -93.0(3) ?
C35 C36 C39 F9 . . . . 159.43(18) ?
C31 C36 C39 F9 . . . . -27.5(3) ?
C35 C36 C39 F7 . . . . -79.9(2) ?
C31 C36 C39 F7 . . . . 93.2(2) ?
C35 C36 C39 F8 . . . . 37.5(2) ?
C31 C36 C39 F8 . . . . -149.42(18) ?
C1 N1 C41 C46 . . . . 67.1(3) ?
C3 N1 C41 C46 . . . . -96.6(2) ?
C1 N1 C41 C42 . . . . -117.9(2) ?
C3 N1 C41 C42 . . . . 78.3(2) ?
C46 C41 C42 C43 . . . . -0.9(3) ?
N1 C41 C42 C43 . . . . -175.76(17) ?
C46 C41 C42 C47 . . . . -178.35(19) ?
N1 C41 C42 C47 . . . . 6.8(3) ?
C41 C42 C43 C44 . . . . -0.2(3) ?
C47 C42 C43 C44 . . . . 177.3(2) ?
C42 C43 C44 C45 . . . . 0.2(3) ?
C43 C44 C45 C46 . . . . 0.9(3) ?
C42 C41 C46 C45 . . . . 2.0(3) ?
N1 C41 C46 C45 . . . . 176.80(18) ?
C42 C41 C46 C48 . . . . -177.7(2) ?
N1 C41 C46 C48 . . . . -2.9(3) ?
C44 C45 C46 C41 . . . . -2.0(3) ?
C44 C45 C46 C48 . . . . 177.7(2) ?
C51 C52 C53 C54 . . . . 176.8(3) ?
C52 C53 C54 C55 . . . . 176.4(3) ?
